data_2004907
loop_
_publ_author_name
'Ramnathan, A.'
'Sivakumar, K.'
'Srinivasan, N.'
'Janarthanan, N.'
'Ramadas, K.'
'Fun, H.-K.'

_publ_section_title
;
 <i>N</i>-Phenyl-4-morpholinecarbothioamide and
 <i>N</i>-(2-Tolyl)-4-morpholinecarbothioamide
;
_journal_issue 5
_journal_name_full 'Acta Crystallographica Section C'
_journal_page_first 1285
_journal_page_last 1288
_journal_paper_doi 10.1107/S0108270195015010
_journal_volume 52
_journal_year 1996
_chemical_formula_sum 'C12 H16 N2 O S'
_chemical_formula_weight 236.3
_chemical_name_systematic
;
1-Morpholinyl-3-tolylthiourea.
;
_space_group_IT_number 56
_symmetry_cell_setting orthorhombic
_symmetry_space_group_name_Hall '-P 2ab 2ac'
_symmetry_space_group_name_H-M 'P c c n'
_audit_creation_method SHELXL
_cell_angle_alpha 90.00
_cell_angle_beta 90.00
_cell_angle_gamma 90.00
_cell_formula_units_Z 8
_cell_length_a 40.201(5)
_cell_length_b 7.5900(10)
_cell_length_c 7.8290(10)
_cell_measurement_reflns_used 25
_cell_measurement_temperature 293(2)
_cell_measurement_theta_max 25
_cell_measurement_theta_min 8
_cell_volume 2388.8(5)
_computing_cell_refinement XSCANS
_computing_data_collection 'XSCANS (Siemens, 1994)'
_computing_data_reduction XSCANS
_computing_molecular_graphics 'SHELXTL-PC (Sheldrick, 1990b)'
_computing_publication_material 'SHELXL-93 (Sheldrick, 1993)'
_computing_structure_refinement 'SHELXL-93 (Sheldrick, 1993)'
_computing_structure_solution 'SHELXS-86 (Sheldrick, 1990a)'
_diffrn_ambient_temperature 293(2)
_diffrn_measurement_device 'Siemens P4 diffractometer'
_diffrn_measurement_method '\q/2\q scans'
_diffrn_radiation_monochromator graphite
_diffrn_radiation_source 'fine-focus sealed tube'
_diffrn_radiation_type MoK\a
_diffrn_radiation_wavelength 0.71073
_diffrn_reflns_av_R_equivalents 0.058
_diffrn_reflns_av_sigmaI/netI 0.0572
_diffrn_reflns_limit_h_max 47
_diffrn_reflns_limit_h_min -1
_diffrn_reflns_limit_k_max 9
_diffrn_reflns_limit_k_min -1
_diffrn_reflns_limit_l_max 9
_diffrn_reflns_limit_l_min -1
_diffrn_reflns_number 2873
_diffrn_reflns_theta_max 25.00
_diffrn_reflns_theta_min 1.01
_diffrn_standards_decay_% <3
_diffrn_standards_interval_count 97
_diffrn_standards_number 3
_exptl_absorpt_coefficient_mu 0.252
_exptl_absorpt_correction_type none
_exptl_crystal_colour Colourless
_exptl_crystal_density_diffrn 1.314
_exptl_crystal_description Needle
_exptl_crystal_F_000 1008
_exptl_crystal_size_max 0.60
_exptl_crystal_size_mid 0.28
_exptl_crystal_size_min 0.08
_refine_diff_density_max 0.24
_refine_diff_density_min -0.29
_refine_ls_extinction_method none
_refine_ls_goodness_of_fit_all 0.966
_refine_ls_goodness_of_fit_obs 1.036
_refine_ls_hydrogen_treatment refall
_refine_ls_matrix_type full
_refine_ls_number_parameters 209
_refine_ls_number_reflns 2079
_refine_ls_number_restraints 0
_refine_ls_restrained_S_all 1.782
_refine_ls_restrained_S_obs 1.036
_refine_ls_R_factor_all 0.0940
_refine_ls_R_factor_obs 0.0507
_refine_ls_shift/esd_max 0.000
_refine_ls_shift/esd_mean 0.000
_refine_ls_structure_factor_coef Fsqd
_refine_ls_weighting_details 'w = 1/[\s^2^(Fo^2^) + (0.1049P)^2^] where P = (Fo^2^+2Fc^2^)/3'
_refine_ls_weighting_scheme calc
_refine_ls_wR_factor_all 0.305
_refine_ls_wR_factor_obs 0.1396
_reflns_number_observed 1317
_reflns_number_total 2096
_reflns_observed_criterion >2sigma(I)
_cod_data_source_file mu1225.cif
_cod_data_source_block 2
_cod_depositor_comments
;
The following automatic conversions were performed:
'_symmetry_cell_setting' value 'Orthorhombic' changed to 'orthorhombic'
according to '/home/saulius/struct/CIF-dictionaries/cif_core.dic'
dictionary named 'cif_core.dic' version 2.4.1 from 2010-06-29.

Automatic conversion script
Id: cif_fix_enum 1527 2010-12-29 10:47:43Z saulius 

The following automatic conversions were performed:

'_symmetry_cell_setting' value 'Orthorhombic' changed to
'orthorhombic' according to
/home/saulius/struct/CIF-dictionaries/cif_core.dic dictionary named
'cif_core.dic' version 2.4.1 from
2010-06-29.

'_exptl_absorpt_correction_type' value 'None' changed to
'none' according to
/home/saulius/struct/CIF-dictionaries/cif_core.dic dictionary named
'cif_core.dic' version 2.4.1 from 2010-06-29.

Automatic conversion script
Id: cif_fix_values 1715 2011-07-08 13:25:40Z adriana 

The following automatic conversions were performed:

'_refine_ls_weighting_scheme' value 'calc w = 1/[\s^2^(Fo^2^) +
(0.1049P)^2^] where P = (Fo^2^+2Fc^2^)/3' was changed to 'calc'. New
tag '_refine_ls_weighting_details' was created. The value of the new
tag was set to 'w = 1/[\s^2^(Fo^2^) + (0.1049P)^2^] where P =
(Fo^2^+2Fc^2^)/3'.

Automatic conversion script
Id: cif_fix_values 3143 2015-03-26 13:38:13Z robertas 
;
_cod_database_code 2004907

loop_
_symmetry_equiv_pos_as_xyz
'x, y, z'
'-x+1/2, -y+1/2, z'
'-x, y+1/2, -z+1/2'
'x+1/2, -y, -z+1/2'
'-x, -y, -z'
'x-1/2, y-1/2, -z'
'x, -y-1/2, z-1/2'
'-x-1/2, y, z-1/2'

loop_
_atom_site_aniso_label
_atom_site_aniso_U_11
_atom_site_aniso_U_22
_atom_site_aniso_U_33
_atom_site_aniso_U_12
_atom_site_aniso_U_13
_atom_site_aniso_U_23
S1 0.0615(6) 0.0342(5) 0.0295(4) 0.0068(4) 0.0012(4) 0.0039(4)
O1 0.053(2) 0.067(2) 0.0395(13) 0.0119(13) 0.0044(11) -0.0009(13)
N1 0.049(2) 0.031(2) 0.0337(15) 0.0063(13) 0.0057(14) 0.0105(13)
N2 0.044(2) 0.0356(15) 0.0280(13) 0.0061(12) 0.0005(12) 0.0021(12)
C1 0.049(2) 0.0181(13) 0.031(2) -0.0031(13) 0.0004(15) 0.0015(13)
C2 0.044(2) 0.038(2) 0.026(2) 0.0037(15) 0.0021(14) 0.0033(14)
C3 0.051(2) 0.034(2) 0.043(2) 0.002(2) -0.001(2) 0.003(2)
C4 0.057(2) 0.055(2) 0.049(2) 0.017(2) -0.002(2) -0.004(2)
C5 0.050(2) 0.082(3) 0.049(2) 0.011(2) 0.007(2) 0.008(2)
C6 0.053(2) 0.066(3) 0.052(2) -0.016(2) 0.001(2) 0.016(2)
C7 0.048(2) 0.043(2) 0.037(2) -0.007(2) -0.003(2) 0.006(2)
C8 0.057(2) 0.038(2) 0.039(2) 0.014(2) -0.002(2) 0.007(2)
C9 0.054(2) 0.047(2) 0.044(2) 0.006(2) -0.004(2) -0.002(2)
C10 0.057(2) 0.054(2) 0.035(2) 0.010(2) 0.009(2) 0.006(2)
C11 0.050(2) 0.041(2) 0.028(2) 0.011(2) -0.006(2) -0.003(2)
C12 0.091(4) 0.035(2) 0.080(3) -0.019(2) -0.014(3) 0.000(2)

loop_
_atom_site_label
_atom_site_occupancy
_atom_site_fract_x
_atom_site_fract_y
_atom_site_fract_z
_atom_site_U_iso_or_equiv
_atom_site_thermal_displace_type
_atom_site_calc_flag
_atom_site_type_symbol
S1 1 .35386(2) .00778(10) .07536(10) .0417(3) Uani d S
O1 1 .27435(7) .0169(3) .6141(3) .0534(7) Uani d O
N1 1 .38057(7) -0.1469(4) .3473(4) .0382(7) Uani d N
N2 1 .33011(7) -.0145(3) .3932(3) .0360(7) Uani d N
C1 1 .35479(8) -.0522(4) .2834(4) .0327(8) Uani d C
C2 1 .41193(8) -0.1701(4) .2674(4) .0360(8) Uani d C
C3 1 .42276(9) -0.3411(5) .2336(5) .0428(9) Uani d C
C4 1 .45356(11) -0.3693(6) .1637(5) .0540(10) Uani d C
C5 1 .47382(11) -0.2302(7) .1284(5) .0600(10) Uani d C
C6 1 .46352(10) -.0612(7) .1638(5) .0570(10) Uani d C
C7 1 .43307(9) -.0267(4) .2377(4) .0425(9) Uani d C
C8 1 .30004(10) .0829(5) .3426(5) .0444(9) Uani d C
C9 1 .27058(11) .0121(6) .4338(5) .0486(9) Uani d C
C10 1 .30247(10) -.0863(6) .6610(5) .0488(9) Uani d C
C11 1 .33374(10) -.0192(5) .5804(4) .0397(8) Uani d C
C12 1 .4234(2) .1579(6) .2887(8) .0680(10) Uani d C
H1 1 .3766(9) -0.209(5) .425(5) .043(11) Uiso d H
H3 1 .4071(8) -0.435(5) .260(4) .034(9) Uiso d H
H4 1 .4594(11) -0.491(6) .144(6) .068(13) Uiso d H
H5 1 .4944(9) -0.251(4) .070(5) .040(9) Uiso d H
H6 1 .4749(12) .034(6) .142(7) .084(16) Uiso d H
H8A 1 .2948(11) .065(6) .236(6) .069(13) Uiso d H
H8B 1 .3041(9) .217(6) .375(5) .060(11) Uiso d H
H9A 1 .2655(14) -0.115(8) .393(7) .100(17) Uiso d H
H9B 1 .2512(9) .087(5) .415(4) .040(9) Uiso d H
H10A 1 .2944(9) -0.206(6) .624(5) .063(12) Uiso d H
H10B 1 .3020(11) -.068(6) .790(7) .078(14) Uiso d H
H11A 1 .3523(8) -.077(4) .610(4) .026(8) Uiso d H
H11B 1 .3394(9) .102(5) .619(5) .051(10) Uiso d H
H12A 1 .4422(10) .222(6) .286(6) .058(12) Uiso d H
H12B 1 .4080(11) .212(6) .206(7) .076(14) Uiso d H
H12C 1 .424(2) .174(12) .403(13) .20(4) Uiso d H

loop_
_atom_type_symbol
_atom_type_description
_atom_type_scat_dispersion_real
_atom_type_scat_dispersion_imag
_atom_type_scat_source
C C 0.0033 0.0016 'International Tables Vol C Tables 4.2.6.8 and 6.1.1.4'
H H 0.0000 0.0000 'International Tables Vol C Tables 4.2.6.8 and 6.1.1.4'
N N 0.0061 0.0033 'International Tables Vol C Tables 4.2.6.8 and 6.1.1.4'
O O 0.0106 0.0060 'International Tables Vol C Tables 4.2.6.8 and 6.1.1.4'
S S 0.1246 0.1234 'International Tables Vol C Tables 4.2.6.8 and 6.1.1.4'

loop_
_geom_angle_atom_site_label_1
_geom_angle_atom_site_label_2
_geom_angle_atom_site_label_3
_geom_angle
C9 O1 C10 109.1(3)
C1 N1 C2 125.6(3)
C1 N2 C8 122.8(3)
C1 N2 C11 123.9(3)
C8 N2 C11 111.2(3)
N2 C1 N1 116.2(3)
N2 C1 S1 122.9(2)
N1 C1 S1 121.0(3)
C3 C2 C7 120.2(3)
C3 C2 N1 118.5(3)
C7 C2 N1 121.1(3)
C4 C3 C2 120.2(4)
C5 C4 C3 120.1(4)
C4 C5 C6 120.1(4)
C5 C6 C7 121.9(4)
C6 C7 C2 117.4(4)
C6 C7 C12 121.1(4)
C2 C7 C12 121.4(4)
N2 C8 C9 110.1(3)
O1 C9 C8 112.6(3)
O1 C10 C11 111.8(3)
N2 C11 C10 110.2(3)

loop_
_geom_bond_atom_site_label_1
_geom_bond_atom_site_label_2
_geom_bond_distance
S1 C1 1.691(3)
O1 C9 1.420(4)
O1 C10 1.423(4)
N1 C1 1.357(4)
N1 C2 1.418(4)
N2 C1 1.344(4)
N2 C8 1.471(4)
N2 C11 1.473(4)
C2 C3 1.395(5)
C2 C7 1.400(5)
C3 C4 1.370(5)
C4 C5 1.362(6)
C5 C6 1.376(6)
C6 C7 1.379(6)
C7 C12 1.508(6)
C8 C9 1.484(6)
C10 C11 1.496(5)

loop_
_cod_related_entry_id
_cod_related_entry_database
_cod_related_entry_code
1 ChemSpider 610035
